data_7135398
loop_
_publ_author_name
'Singh, Hemant K.'
'Punjani, Vidhika'
'Ryb&#xe1;&#x10d;ek, Ji&#x159;&#xed;'
'Pietrzak, Anna'
'Bedn&#xe1;rov&#xe1;, Lucie'
'Kaszy&#x144;ski, Piotr'

_publ_section_title
;
 Azahelicene-fused Blatter radicals: chiral paramagnetic NIR absorbers.
;
_journal_issue 17
_journal_name_full 'Chemical communications (Cambridge, England)'
_journal_page_first 5046
_journal_page_last 5050
_journal_paper_doi 10.1039/d5cc07389h
_journal_volume 62
_journal_year 2026
_chemical_formula_moiety 'C57 H43 N4'
_chemical_formula_sum 'C57 H43 N4'
_chemical_formula_weight 783.95
_space_group_crystal_system triclinic
_space_group_IT_number 2
_space_group_name_Hall '-P 1'
_space_group_name_H-M_alt 'P -1'
_atom_sites_solution_hydrogens geom
_atom_sites_solution_primary other
_audit_creation_method SHELXL-2019/3
_audit_update_record
;
2025-08-28 deposited with the CCDC.	2026-02-09 downloaded from the CCDC.
;
_cell_angle_alpha 68.818(7)
_cell_angle_beta 70.202(6)
_cell_angle_gamma 66.085(6)
_cell_formula_units_Z 2
_cell_length_a 12.5314(7)
_cell_length_b 13.3027(9)
_cell_length_c 14.2917(10)
_cell_measurement_reflns_used 5750
_cell_measurement_temperature 100.00(10)
_cell_measurement_theta_max 75.5290
_cell_measurement_theta_min 3.3840
_cell_volume 1978.4(3)
_computing_cell_refinement 'CrysAlisPro 1.171.43.143a (Rigaku OD, 2024)'
_computing_data_collection 'CrysAlisPro system (CCD 43.144a 64-bit (release 23-01-2025))'
_computing_data_reduction 'CrysAlisPro 1.171.43.143a (Rigaku OD, 2024)'
_computing_molecular_graphics Mercury
_computing_publication_material 'SHELXL-2019/3 (Sheldrick, 2018)'
_computing_structure_refinement 'SHELXL-2019/3 (Sheldrick, 2018)'
_computing_structure_solution 'SHELXT 2018/2 (Sheldrick, 2018)'
_diffrn_ambient_temperature 100.00(10)
_diffrn_measured_fraction_theta_full 0.981
_diffrn_measured_fraction_theta_max 0.916
_diffrn_measurement_device_type 'XtaLAB Synergy, Dualflex, Pilatus 300K'
_diffrn_measurement_method '\w scans'
_diffrn_radiation_type CuK\a
_diffrn_radiation_wavelength 1.54184
_diffrn_reflns_av_R_equivalents 0.0950
_diffrn_reflns_av_unetI/netI 0.0930
_diffrn_reflns_Laue_measured_fraction_full 0.981
_diffrn_reflns_Laue_measured_fraction_max 0.916
_diffrn_reflns_limit_h_max 15
_diffrn_reflns_limit_h_min -12
_diffrn_reflns_limit_k_max 16
_diffrn_reflns_limit_k_min -15
_diffrn_reflns_limit_l_max 18
_diffrn_reflns_limit_l_min -16
_diffrn_reflns_number 26031
_diffrn_reflns_point_group_measured_fraction_full 0.981
_diffrn_reflns_point_group_measured_fraction_max 0.916
_diffrn_reflns_theta_full 67.684
_diffrn_reflns_theta_max 78.748
_diffrn_reflns_theta_min 3.404
_diffrn_source 'micro-focus sealed X-ray tube'
_exptl_absorpt_coefficient_mu 0.591
_exptl_absorpt_correction_T_max 1.000
_exptl_absorpt_correction_T_min 0.764
_exptl_absorpt_correction_type gaussian
_exptl_absorpt_process_details
;
CrysAlisPro 1.171.43.143a (Rigaku Oxford Diffraction, 2024)
Numerical absorption correction based on gaussian integration over
a multifaceted crystal model
Empirical absorption correction using spherical harmonics,
implemented in SCALE3 ABSPACK scaling algorithm.
;
_exptl_crystal_colour black
_exptl_crystal_density_diffrn 1.316
_exptl_crystal_description needle
_exptl_crystal_F_000 826
_exptl_crystal_recrystallization_method 'Re-crystallisation from solvent: dichloromethane and methanol'
_exptl_crystal_size_max 0.110
_exptl_crystal_size_mid 0.060
_exptl_crystal_size_min 0.030
_refine_diff_density_max 0.362
_refine_diff_density_min -0.307
_refine_diff_density_rms 0.070
_refine_ls_extinction_method none
_refine_ls_goodness_of_fit_ref 1.046
_refine_ls_hydrogen_treatment constr
_refine_ls_matrix_type full
_refine_ls_number_parameters 556
_refine_ls_number_reflns 7791
_refine_ls_number_restraints 0
_refine_ls_restrained_S_all 1.046
_refine_ls_R_factor_all 0.1462
_refine_ls_R_factor_gt 0.0816
_refine_ls_shift/su_max 0.000
_refine_ls_shift/su_mean 0.000
_refine_ls_structure_factor_coef Fsqd
_refine_ls_weighting_details 'w=1/[\s^2^(Fo^2^)+(0.0922P)^2^+1.6574P] where P=(Fo^2^+2Fc^2^)/3'
_refine_ls_weighting_scheme calc
_refine_ls_wR_factor_gt 0.1872
_refine_ls_wR_factor_ref 0.2190
_reflns_Friedel_coverage 0.000
_reflns_number_gt 4421
_reflns_number_total 7791
_reflns_threshold_expression 'I > 2\s(I)'
_cod_data_source_file d5cc07389h2.cif
_cod_data_source_block VP028_DCM_CH3OH
_cod_depositor_comments 'Adding full bibliography for 7135398.cif.'
_cod_original_cell_volume 1978.5(3)
_cod_database_code 7135398
_shelx_shelxl_version_number 2019/3
_shelx_space_group_comment
;
The symmetry employed for this shelxl refinement is uniquely defined
by the following loop, which should always be used as a source of
symmetry information in preference to the above space-group names.
They are only intended as comments.
;
_shelx_estimated_absorpt_t_min 0.938
_shelx_estimated_absorpt_t_max 0.982
_oxdiff_exptl_absorpt_empirical_full_min 0.684
_oxdiff_exptl_absorpt_empirical_full_max 1.601
_oxdiff_exptl_absorpt_empirical_details
;
Empirical correction (ABSPACK) includes:
- Absorption correction using spherical harmonics
- Frame scaling
;

loop_
_space_group_symop_operation_xyz
'x, y, z'
'-x, -y, -z'

loop_
_atom_site_label
_atom_site_type_symbol
_atom_site_fract_x
_atom_site_fract_y
_atom_site_fract_z
_atom_site_U_iso_or_equiv
_atom_site_adp_type
_atom_site_occupancy
_atom_site_site_symmetry_order
_atom_site_calc_flag
_atom_site_refinement_flags_posn
_atom_site_refinement_flags_adp
_atom_site_refinement_flags_occupancy
_atom_site_disorder_assembly
_atom_site_disorder_group
N1 N -0.0148(3) 0.9212(3) 0.6949(3) 0.0348(8) Uani 1 1 d . . . . .
C1 C -0.1975(3) 0.9492(3) 0.6531(3) 0.0326(9) Uani 1 1 d . . . . .
N2 N 0.1133(2) 0.8264(3) 0.5308(2) 0.0279(7) Uani 1 1 d . . . . .
C2 C -0.2639(4) 0.9730(3) 0.7468(4) 0.0397(10) Uani 1 1 d . . . . .
H2 H -0.224569 0.965540 0.796364 0.048 Uiso 1 1 calc R U . . .
N3 N -0.0097(2) 0.8679(3) 0.5496(2) 0.0308(7) Uani 1 1 d . . . . .
C3 C -0.3892(4) 1.0079(4) 0.7679(4) 0.0455(11) Uani 1 1 d . . . . .
H3 H -0.435131 1.023719 0.832198 0.055 Uiso 1 1 calc R U . . .
N4 N 0.3601(2) 0.7222(3) 0.4992(2) 0.0269(7) Uani 1 1 d . . . . .
C4 C -0.4456(4) 1.0193(4) 0.6957(4) 0.0460(11) Uani 1 1 d . . . . .
H4 H -0.530588 1.043326 0.710459 0.055 Uiso 1 1 calc R U . . .
C5 C -0.3814(4) 0.9966(4) 0.6028(4) 0.0450(11) Uani 1 1 d . . . . .
H5 H -0.421629 1.004465 0.553649 0.054 Uiso 1 1 calc R U . . .
C6 C -0.2562(3) 0.9617(3) 0.5806(3) 0.0368(10) Uani 1 1 d . . . . .
H6 H -0.211248 0.946460 0.515963 0.044 Uiso 1 1 calc R U . . .
C7 C -0.0642(3) 0.9095(3) 0.6317(3) 0.0305(9) Uani 1 1 d . . . . .
C8 C 0.1088(3) 0.8799(3) 0.6753(3) 0.0323(9) Uani 1 1 d . . . . .
C9 C 0.1755(3) 0.8256(3) 0.5956(3) 0.0286(8) Uani 1 1 d . . . . .
C10 C 0.1699(3) 0.8937(3) 0.7332(3) 0.0357(9) Uani 1 1 d . . . . .
H10 H 0.126647 0.931511 0.786482 0.043 Uiso 1 1 calc R U . . .
C11 C 0.2937(4) 0.8518(4) 0.7123(3) 0.0371(10) Uani 1 1 d . . . . .
H11 H 0.334807 0.864006 0.750037 0.044 Uiso 1 1 calc R U . . .
C12 C 0.3599(3) 0.7920(3) 0.6374(3) 0.0341(9) Uani 1 1 d . . . . .
H12 H 0.444710 0.761747 0.626603 0.041 Uiso 1 1 calc R U . . .
C13 C 0.3027(3) 0.7766(3) 0.5787(3) 0.0292(8) Uani 1 1 d . . . . .
C14 C 0.1735(3) 0.7940(3) 0.4405(3) 0.0251(8) Uani 1 1 d . . . . .
C15 C 0.2990(3) 0.7439(3) 0.4260(3) 0.0257(8) Uani 1 1 d . . . . .
C16 C 0.1225(3) 0.8056(3) 0.3642(3) 0.0278(8) Uani 1 1 d . . . . .
H16 H 0.037836 0.828778 0.375298 0.033 Uiso 1 1 calc R U . . .
C17 C 0.1958(3) 0.7832(3) 0.2694(3) 0.0254(8) Uani 1 1 d . . . . .
C18 C 0.3236(3) 0.7458(3) 0.2519(3) 0.0264(8) Uani 1 1 d . . . . .
C19 C 0.3733(3) 0.7071(3) 0.3401(3) 0.0262(8) Uani 1 1 d . . . . .
C20 C 0.4788(3) 0.6588(3) 0.4636(3) 0.0276(8) Uani 1 1 d . . . . .
C21 C 0.4901(3) 0.6421(3) 0.3686(3) 0.0271(8) Uani 1 1 d . . . . .
C22 C 0.5738(3) 0.6125(3) 0.5135(3) 0.0295(8) Uani 1 1 d . . . . .
H22 H 0.563834 0.623398 0.578425 0.035 Uiso 1 1 calc R U . . .
C23 C 0.6815(3) 0.5508(3) 0.4639(3) 0.0319(9) Uani 1 1 d . . . . .
H23 H 0.748142 0.521784 0.494618 0.038 Uiso 1 1 calc R U . . .
C24 C 0.6991(3) 0.5280(3) 0.3711(3) 0.0269(8) Uani 1 1 d . . . . .
C25 C 0.5993(3) 0.5632(3) 0.3266(3) 0.0276(8) Uani 1 1 d . . . . .
C26 C 0.1421(3) 0.8000(3) 0.1860(3) 0.0262(8) Uani 1 1 d . . . . .
C27 C 0.2131(3) 0.7981(3) 0.0865(3) 0.0271(8) Uani 1 1 d . . . . .
C28 C 0.3414(3) 0.7832(3) 0.0642(3) 0.0276(8) Uani 1 1 d . . . . .
C29 C 0.3928(3) 0.7593(3) 0.1469(3) 0.0269(8) Uani 1 1 d . . . . .
C30 C 0.0200(3) 0.8085(3) 0.2063(3) 0.0283(8) Uani 1 1 d . . . . .
H30 H -0.027842 0.808964 0.273949 0.034 Uiso 1 1 calc R U . . .
C31 C -0.0313(3) 0.8161(3) 0.1322(3) 0.0293(8) Uani 1 1 d . . . . .
C32 C 0.0394(3) 0.8212(3) 0.0315(3) 0.0312(9) Uani 1 1 d . . . . .
H32 H 0.004514 0.831444 -0.022239 0.037 Uiso 1 1 calc R U . . .
C33 C 0.1581(3) 0.8116(3) 0.0097(3) 0.0303(8) Uani 1 1 d . . . . .
H33 H 0.204223 0.814065 -0.058852 0.036 Uiso 1 1 calc R U . . .
C34 C 0.8193(3) 0.4692(3) 0.3167(3) 0.0289(8) Uani 1 1 d . . . . .
C35 C 0.8343(3) 0.4394(3) 0.2284(3) 0.0301(9) Uani 1 1 d . . . . .
C36 C 0.7283(3) 0.4567(3) 0.1932(3) 0.0305(9) Uani 1 1 d . . . . .
C37 C 0.6127(3) 0.5130(3) 0.2468(3) 0.0280(8) Uani 1 1 d . . . . .
C38 C 0.9222(3) 0.4512(3) 0.3488(3) 0.0302(8) Uani 1 1 d . . . . .
H38 H 0.911909 0.470958 0.409593 0.036 Uiso 1 1 calc R U . . .
C39 C 1.0382(3) 0.4056(3) 0.2944(3) 0.0328(9) Uani 1 1 d . . . . .
C40 C 1.0506(3) 0.3756(3) 0.2078(3) 0.0370(10) Uani 1 1 d . . . . .
H40 H 1.128705 0.343700 0.169878 0.044 Uiso 1 1 calc R U . . .
C41 C 0.9512(3) 0.3909(4) 0.1740(3) 0.0361(10) Uani 1 1 d . . . . .
H41 H 0.962491 0.368658 0.114313 0.043 Uiso 1 1 calc R U . . .
C42 C 0.4117(3) 0.7936(3) -0.0350(3) 0.0318(9) Uani 1 1 d . . . . .
H42 H 0.377376 0.806658 -0.089976 0.038 Uiso 1 1 calc R U . . .
C43 C 0.5308(3) 0.7854(3) -0.0561(3) 0.0320(9) Uani 1 1 d . . . . .
H43 H 0.578441 0.789962 -0.124257 0.038 Uiso 1 1 calc R U . . .
C44 C 0.5799(3) 0.7702(3) 0.0241(3) 0.0322(9) Uani 1 1 d . . . . .
H44 H 0.660323 0.768331 0.009813 0.039 Uiso 1 1 calc R U . . .
C45 C 0.5138(3) 0.7583(3) 0.1222(3) 0.0285(8) Uani 1 1 d . . . . .
H45 H 0.548469 0.748989 0.175708 0.034 Uiso 1 1 calc R U . . .
C46 C -0.1581(3) 0.8100(3) 0.1567(3) 0.0298(9) Uani 1 1 d . . . . .
C47 C -0.2149(3) 0.7895(3) 0.2709(3) 0.0349(9) Uani 1 1 d . . . . .
H47A H -0.294644 0.784582 0.283234 0.052 Uiso 1 1 calc R U . . .
H47B H -0.221947 0.852592 0.295106 0.052 Uiso 1 1 calc R U . . .
H47C H -0.164719 0.718020 0.308348 0.052 Uiso 1 1 calc R U . . .
C48 C 0.7386(3) 0.4172(3) 0.1117(3) 0.0347(9) Uani 1 1 d . . . . .
H48 H 0.816026 0.383872 0.073605 0.042 Uiso 1 1 calc R U . . .
C49 C 0.6381(3) 0.4254(3) 0.0850(3) 0.0359(9) Uani 1 1 d . . . . .
H49 H 0.646192 0.401296 0.027206 0.043 Uiso 1 1 calc R U . . .
C50 C 0.5249(3) 0.4698(3) 0.1445(3) 0.0322(9) Uani 1 1 d . . . . .
H50 H 0.455652 0.470725 0.130348 0.039 Uiso 1 1 calc R U . . .
C51 C 0.5131(3) 0.5117(3) 0.2228(3) 0.0293(8) Uani 1 1 d . . . . .
H51 H 0.435226 0.540979 0.262519 0.035 Uiso 1 1 calc R U . . .
C52 C 1.1456(3) 0.3973(3) 0.3309(3) 0.0341(9) Uani 1 1 d . . . . .
C53 C 1.1341(3) 0.3386(4) 0.4453(3) 0.0361(10) Uani 1 1 d . . . . .
H53A H 1.206710 0.326662 0.465324 0.054 Uiso 1 1 calc R U . . .
H53B H 1.123784 0.264897 0.459552 0.054 Uiso 1 1 calc R U . . .
H53C H 1.064481 0.386394 0.484818 0.054 Uiso 1 1 calc R U . . .
C54 C -0.1483(3) 0.7108(3) 0.1204(3) 0.0362(10) Uani 1 1 d . . . . .
H54A H -0.226497 0.699269 0.142365 0.054 Uiso 1 1 calc R U . . .
H54B H -0.089245 0.641353 0.150447 0.054 Uiso 1 1 calc R U . . .
H54C H -0.123010 0.728348 0.045084 0.054 Uiso 1 1 calc R U . . .
C55 C -0.2378(3) 0.9217(4) 0.0982(4) 0.0420(11) Uani 1 1 d . . . . .
H55A H -0.316931 0.915617 0.110065 0.063 Uiso 1 1 calc R U . . .
H55B H -0.200804 0.935706 0.024341 0.063 Uiso 1 1 calc R U . . .
H55C H -0.246369 0.984940 0.122981 0.063 Uiso 1 1 calc R U . . .
C56 C 1.1478(3) 0.5180(3) 0.3081(4) 0.0407(10) Uani 1 1 d . . . . .
H56A H 1.217185 0.514523 0.327739 0.061 Uiso 1 1 calc R U . . .
H56B H 1.074107 0.561860 0.347519 0.061 Uiso 1 1 calc R U . . .
H56C H 1.153639 0.554854 0.234310 0.061 Uiso 1 1 calc R U . . .
C57 C 1.2643(3) 0.3301(4) 0.2705(3) 0.0373(10) Uani 1 1 d . . . . .
H57A H 1.331424 0.327752 0.292685 0.056 Uiso 1 1 calc R U . . .
H57B H 1.272240 0.367535 0.196632 0.056 Uiso 1 1 calc R U . . .
H57C H 1.264992 0.252339 0.283585 0.056 Uiso 1 1 calc R U . . .

loop_
_atom_site_aniso_label
_atom_site_aniso_U_11
_atom_site_aniso_U_22
_atom_site_aniso_U_33
_atom_site_aniso_U_23
_atom_site_aniso_U_13
_atom_site_aniso_U_12
N1 0.0238(15) 0.0395(19) 0.0356(19) -0.0107(15) -0.0019(14) -0.0080(14)
C1 0.0236(18) 0.030(2) 0.039(2) -0.0101(17) -0.0006(17) -0.0084(15)
N2 0.0127(13) 0.0349(17) 0.0371(18) -0.0116(14) -0.0044(13) -0.0074(12)
C2 0.029(2) 0.037(2) 0.051(3) -0.015(2) -0.0007(19) -0.0131(17)
N3 0.0163(14) 0.0369(18) 0.0397(19) -0.0144(15) -0.0038(14) -0.0073(13)
C3 0.032(2) 0.042(2) 0.057(3) -0.022(2) 0.009(2) -0.0132(19)
N4 0.0183(14) 0.0333(17) 0.0321(17) -0.0129(14) -0.0068(13) -0.0067(12)
C4 0.0208(19) 0.041(2) 0.066(3) -0.014(2) 0.000(2) -0.0073(17)
C5 0.028(2) 0.041(2) 0.058(3) -0.008(2) -0.009(2) -0.0082(18)
C6 0.0213(18) 0.035(2) 0.044(2) -0.0090(18) -0.0010(17) -0.0059(16)
C7 0.0222(18) 0.033(2) 0.035(2) -0.0099(17) -0.0029(16) -0.0100(15)
C8 0.029(2) 0.033(2) 0.032(2) -0.0083(17) -0.0056(17) -0.0087(16)
C9 0.0266(18) 0.0291(19) 0.029(2) -0.0059(16) -0.0076(16) -0.0080(15)
C10 0.031(2) 0.042(2) 0.035(2) -0.0159(18) -0.0076(17) -0.0066(17)
C11 0.034(2) 0.045(2) 0.039(2) -0.0154(19) -0.0158(19) -0.0090(18)
C12 0.0261(19) 0.041(2) 0.039(2) -0.0157(18) -0.0106(17) -0.0074(16)
C13 0.0212(17) 0.034(2) 0.034(2) -0.0085(16) -0.0082(16) -0.0083(15)
C14 0.0151(16) 0.0327(19) 0.030(2) -0.0098(16) -0.0033(15) -0.0102(14)
C15 0.0179(17) 0.0297(19) 0.032(2) -0.0068(15) -0.0080(15) -0.0093(14)
C16 0.0208(17) 0.034(2) 0.034(2) -0.0106(16) -0.0096(16) -0.0096(15)
C17 0.0182(16) 0.0298(19) 0.034(2) -0.0110(16) -0.0085(15) -0.0093(14)
C18 0.0191(17) 0.0280(19) 0.033(2) -0.0113(16) -0.0046(15) -0.0069(14)
C19 0.0176(16) 0.0289(19) 0.035(2) -0.0071(16) -0.0076(15) -0.0099(14)
C20 0.0173(16) 0.032(2) 0.035(2) -0.0088(16) -0.0067(15) -0.0088(15)
C21 0.0168(16) 0.035(2) 0.032(2) -0.0073(16) -0.0063(15) -0.0111(15)
C22 0.0222(17) 0.038(2) 0.031(2) -0.0072(16) -0.0069(15) -0.0130(15)
C23 0.0191(18) 0.039(2) 0.041(2) -0.0101(18) -0.0098(16) -0.0099(16)
C24 0.0191(17) 0.0303(19) 0.033(2) -0.0096(16) -0.0067(15) -0.0076(14)
C25 0.0187(17) 0.032(2) 0.033(2) -0.0083(16) -0.0055(15) -0.0095(14)
C26 0.0165(16) 0.0302(19) 0.034(2) -0.0110(16) -0.0083(15) -0.0055(14)
C27 0.0192(17) 0.0284(19) 0.037(2) -0.0107(16) -0.0069(16) -0.0089(14)
C28 0.0196(17) 0.0288(19) 0.035(2) -0.0114(16) -0.0071(16) -0.0048(14)
C29 0.0185(16) 0.0273(19) 0.037(2) -0.0112(16) -0.0077(16) -0.0054(14)
C30 0.0181(17) 0.034(2) 0.034(2) -0.0109(16) -0.0055(15) -0.0084(15)
C31 0.0204(17) 0.0267(19) 0.043(2) -0.0085(17) -0.0119(17) -0.0067(14)
C32 0.0245(18) 0.037(2) 0.039(2) -0.0127(17) -0.0129(17) -0.0098(16)
C33 0.0196(17) 0.040(2) 0.033(2) -0.0132(17) -0.0047(16) -0.0090(15)
C34 0.0208(17) 0.030(2) 0.036(2) -0.0100(16) -0.0053(16) -0.0085(15)
C35 0.0185(17) 0.032(2) 0.043(2) -0.0127(17) -0.0094(16) -0.0069(15)
C36 0.0239(18) 0.031(2) 0.039(2) -0.0102(17) -0.0095(17) -0.0086(15)
C37 0.0191(17) 0.033(2) 0.033(2) -0.0099(16) -0.0070(15) -0.0073(15)
C38 0.0215(18) 0.037(2) 0.036(2) -0.0128(17) -0.0086(16) -0.0095(15)
C39 0.0234(18) 0.032(2) 0.043(2) -0.0093(17) -0.0110(17) -0.0066(15)
C40 0.0191(18) 0.042(2) 0.052(3) -0.022(2) -0.0068(18) -0.0039(16)
C41 0.0212(18) 0.050(2) 0.047(3) -0.027(2) -0.0076(18) -0.0082(17)
C42 0.0218(18) 0.040(2) 0.035(2) -0.0114(17) -0.0085(17) -0.0079(16)
C43 0.0196(17) 0.042(2) 0.034(2) -0.0104(17) -0.0027(16) -0.0122(16)
C44 0.0180(17) 0.037(2) 0.039(2) -0.0099(18) -0.0058(16) -0.0076(15)
C45 0.0190(17) 0.037(2) 0.032(2) -0.0140(17) -0.0072(15) -0.0068(15)
C46 0.0168(17) 0.035(2) 0.044(2) -0.0109(17) -0.0124(16) -0.0090(15)
C47 0.0193(18) 0.044(2) 0.047(3) -0.0164(19) -0.0075(17) -0.0114(16)
C48 0.0227(18) 0.037(2) 0.047(3) -0.0170(19) -0.0088(18) -0.0063(16)
C49 0.0278(19) 0.041(2) 0.045(2) -0.0185(19) -0.0124(18) -0.0065(17)
C50 0.0239(18) 0.035(2) 0.042(2) -0.0120(18) -0.0109(17) -0.0094(16)
C51 0.0206(17) 0.034(2) 0.037(2) -0.0107(17) -0.0089(16) -0.0088(15)
C52 0.0157(17) 0.040(2) 0.051(3) -0.0171(19) -0.0094(17) -0.0080(16)
C53 0.0200(18) 0.046(2) 0.049(3) -0.020(2) -0.0105(18) -0.0078(17)
C54 0.0223(18) 0.044(2) 0.050(3) -0.0122(19) -0.0129(18) -0.0148(17)
C55 0.0216(19) 0.042(2) 0.062(3) -0.008(2) -0.017(2) -0.0078(17)
C56 0.026(2) 0.042(2) 0.061(3) -0.015(2) -0.015(2) -0.0122(18)
C57 0.0150(17) 0.046(2) 0.055(3) -0.018(2) -0.0085(18) -0.0086(16)

loop_
_atom_type_symbol
_atom_type_description
_atom_type_scat_dispersion_real
_atom_type_scat_dispersion_imag
_atom_type_scat_source
C C 0.0181 0.0091 'International Tables Vol C Tables 4.2.6.8 and 6.1.1.4'
H H 0.0000 0.0000 'International Tables Vol C Tables 4.2.6.8 and 6.1.1.4'
N N 0.0311 0.0180 'International Tables Vol C Tables 4.2.6.8 and 6.1.1.4'

loop_
_geom_angle_atom_site_label_1
_geom_angle_atom_site_label_2
_geom_angle_atom_site_label_3
_geom_angle
_geom_angle_site_symmetry_1
_geom_angle_site_symmetry_3
_geom_angle_publ_flag
C7 N1 C8 115.7(3) . . ?
C2 C1 C6 119.6(4) . . ?
C2 C1 C7 119.6(4) . . ?
C6 C1 C7 120.8(4) . . ?
N3 N2 C14 117.2(3) . . ?
N3 N2 C9 121.7(3) . . ?
C14 N2 C9 120.9(3) . . ?
C1 C2 C3 119.7(4) . . ?
C1 C2 H2 120.1 . . ?
C3 C2 H2 120.1 . . ?
C7 N3 N2 115.5(3) . . ?
C4 C3 C2 119.9(4) . . ?
C4 C3 H3 120.1 . . ?
C2 C3 H3 120.1 . . ?
C15 N4 C13 118.9(3) . . ?
C15 N4 C20 106.4(3) . . ?
C13 N4 C20 133.9(3) . . ?
C5 C4 C3 121.1(4) . . ?
C5 C4 H4 119.4 . . ?
C3 C4 H4 119.4 . . ?
C4 C5 C6 119.6(4) . . ?
C4 C5 H5 120.2 . . ?
C6 C5 H5 120.2 . . ?
C1 C6 C5 120.1(4) . . ?
C1 C6 H6 120.0 . . ?
C5 C6 H6 120.0 . . ?
N3 C7 N1 128.4(3) . . ?
N3 C7 C1 114.5(3) . . ?
N1 C7 C1 117.1(3) . . ?
N1 C8 C10 120.3(4) . . ?
N1 C8 C9 120.8(3) . . ?
C10 C8 C9 118.9(3) . . ?
N2 C9 C8 117.5(3) . . ?
N2 C9 C13 121.3(3) . . ?
C8 C9 C13 121.2(3) . . ?
C11 C10 C8 119.4(4) . . ?
C11 C10 H10 120.3 . . ?
C8 C10 H10 120.3 . . ?
C10 C11 C12 121.8(4) . . ?
C10 C11 H11 119.1 . . ?
C12 C11 H11 119.1 . . ?
C13 C12 C11 120.3(4) . . ?
C13 C12 H12 119.8 . . ?
C11 C12 H12 119.8 . . ?
C12 C13 N4 125.1(3) . . ?
C12 C13 C9 118.1(4) . . ?
N4 C13 C9 116.6(3) . . ?
C16 C14 N2 126.1(3) . . ?
C16 C14 C15 117.6(3) . . ?
N2 C14 C15 116.3(3) . . ?
C19 C15 N4 112.7(3) . . ?
C19 C15 C14 124.1(3) . . ?
N4 C15 C14 123.1(3) . . ?
C14 C16 C17 120.1(3) . . ?
C14 C16 H16 119.9 . . ?
C17 C16 H16 119.9 . . ?
C16 C17 C18 120.9(3) . . ?
C16 C17 C26 120.5(3) . . ?
C18 C17 C26 118.6(3) . . ?
C17 C18 C19 117.0(3) . . ?
C17 C18 C29 118.5(3) . . ?
C19 C18 C29 124.3(3) . . ?
C15 C19 C18 116.8(3) . . ?
C15 C19 C21 104.2(3) . . ?
C18 C19 C21 138.7(3) . . ?
N4 C20 C22 127.6(3) . . ?
N4 C20 C21 109.3(3) . . ?
C22 C20 C21 123.0(3) . . ?
C20 C21 C25 118.5(3) . . ?
C20 C21 C19 106.7(3) . . ?
C25 C21 C19 134.5(3) . . ?
C23 C22 C20 116.7(4) . . ?
C23 C22 H22 121.7 . . ?
C20 C22 H22 121.7 . . ?
C22 C23 C24 123.7(3) . . ?
C22 C23 H23 118.1 . . ?
C24 C23 H23 118.1 . . ?
C23 C24 C25 119.6(3) . . ?
C23 C24 C34 121.4(3) . . ?
C25 C24 C34 119.0(3) . . ?
C24 C25 C21 116.9(3) . . ?
C24 C25 C37 118.3(3) . . ?
C21 C25 C37 124.7(3) . . ?
C27 C26 C30 118.7(3) . . ?
C27 C26 C17 120.4(3) . . ?
C30 C26 C17 120.7(3) . . ?
C26 C27 C33 118.3(3) . . ?
C26 C27 C28 120.1(3) . . ?
C33 C27 C28 121.6(3) . . ?
C42 C28 C29 119.6(3) . . ?
C42 C28 C27 122.0(3) . . ?
C29 C28 C27 118.5(3) . . ?
C28 C29 C45 117.4(3) . . ?
C28 C29 C18 121.5(3) . . ?
C45 C29 C18 120.8(3) . . ?
C31 C30 C26 122.6(4) . . ?
C31 C30 H30 118.7 . . ?
C26 C30 H30 118.7 . . ?
C30 C31 C32 117.8(3) . . ?
C30 C31 C46 122.7(4) . . ?
C32 C31 C46 119.4(3) . . ?
C33 C32 C31 120.9(3) . . ?
C33 C32 H32 119.5 . . ?
C31 C32 H32 119.5 . . ?
C32 C33 C27 121.5(4) . . ?
C32 C33 H33 119.3 . . ?
C27 C33 H33 119.3 . . ?
C35 C34 C38 118.8(3) . . ?
C35 C34 C24 120.7(3) . . ?
C38 C34 C24 120.2(3) . . ?
C34 C35 C41 119.2(3) . . ?
C34 C35 C36 120.1(3) . . ?
C41 C35 C36 120.7(3) . . ?
C48 C36 C37 119.7(3) . . ?
C48 C36 C35 121.9(3) . . ?
C37 C36 C35 118.4(3) . . ?
C51 C37 C36 116.9(3) . . ?
C51 C37 C25 122.0(3) . . ?
C36 C37 C25 121.0(3) . . ?
C39 C38 C34 122.5(4) . . ?
C39 C38 H38 118.8 . . ?
C34 C38 H38 118.8 . . ?
C40 C39 C38 117.6(3) . . ?
C40 C39 C52 123.6(3) . . ?
C38 C39 C52 118.8(3) . . ?
C39 C40 C41 121.8(4) . . ?
C39 C40 H40 119.1 . . ?
C41 C40 H40 119.1 . . ?
C40 C41 C35 120.1(4) . . ?
C40 C41 H41 119.9 . . ?
C35 C41 H41 119.9 . . ?
C28 C42 C43 121.6(4) . . ?
C28 C42 H42 119.2 . . ?
C43 C42 H42 119.2 . . ?
C42 C43 C44 119.1(4) . . ?
C42 C43 H43 120.4 . . ?
C44 C43 H43 120.4 . . ?
C45 C44 C43 120.6(3) . . ?
C45 C44 H44 119.7 . . ?
C43 C44 H44 119.7 . . ?
C44 C45 C29 121.3(3) . . ?
C44 C45 H45 119.3 . . ?
C29 C45 H45 119.3 . . ?
C47 C46 C54 108.7(3) . . ?
C47 C46 C31 112.2(3) . . ?
C54 C46 C31 107.8(3) . . ?
C47 C46 C55 109.3(3) . . ?
C54 C46 C55 109.3(3) . . ?
C31 C46 C55 109.6(3) . . ?
C46 C47 H47A 109.5 . . ?
C46 C47 H47B 109.5 . . ?
H47A C47 H47B 109.5 . . ?
C46 C47 H47C 109.5 . . ?
H47A C47 H47C 109.5 . . ?
H47B C47 H47C 109.5 . . ?
C49 C48 C36 121.4(4) . . ?
C49 C48 H48 119.3 . . ?
C36 C48 H48 119.3 . . ?
C48 C49 C50 118.8(4) . . ?
C48 C49 H49 120.6 . . ?
C50 C49 H49 120.6 . . ?
C51 C50 C49 120.5(3) . . ?
C51 C50 H50 119.8 . . ?
C49 C50 H50 119.8 . . ?
C50 C51 C37 122.1(4) . . ?
C50 C51 H51 118.9 . . ?
C37 C51 H51 118.9 . . ?
C53 C52 C56 110.7(3) . . ?
C53 C52 C57 109.1(3) . . ?
C56 C52 C57 107.9(3) . . ?
C53 C52 C39 110.6(3) . . ?
C56 C52 C39 108.1(3) . . ?
C57 C52 C39 110.4(3) . . ?
C52 C53 H53A 109.5 . . ?
C52 C53 H53B 109.5 . . ?
H53A C53 H53B 109.5 . . ?
C52 C53 H53C 109.5 . . ?
H53A C53 H53C 109.5 . . ?
H53B C53 H53C 109.5 . . ?
C46 C54 H54A 109.5 . . ?
C46 C54 H54B 109.5 . . ?
H54A C54 H54B 109.5 . . ?
C46 C54 H54C 109.5 . . ?
H54A C54 H54C 109.5 . . ?
H54B C54 H54C 109.5 . . ?
C46 C55 H55A 109.5 . . ?
C46 C55 H55B 109.5 . . ?
H55A C55 H55B 109.5 . . ?
C46 C55 H55C 109.5 . . ?
H55A C55 H55C 109.5 . . ?
H55B C55 H55C 109.5 . . ?
C52 C56 H56A 109.5 . . ?
C52 C56 H56B 109.5 . . ?
H56A C56 H56B 109.5 . . ?
C52 C56 H56C 109.5 . . ?
H56A C56 H56C 109.5 . . ?
H56B C56 H56C 109.5 . . ?
C52 C57 H57A 109.5 . . ?
C52 C57 H57B 109.5 . . ?
H57A C57 H57B 109.5 . . ?
C52 C57 H57C 109.5 . . ?
H57A C57 H57C 109.5 . . ?
H57B C57 H57C 109.5 . . ?

loop_
_geom_bond_atom_site_label_1
_geom_bond_atom_site_label_2
_geom_bond_distance
_geom_bond_site_symmetry_2
_geom_bond_publ_flag
N1 C7 1.336(5) . ?
N1 C8 1.381(5) . ?
C1 C2 1.387(6) . ?
C1 C6 1.390(6) . ?
C1 C7 1.490(5) . ?
N2 N3 1.374(4) . ?
N2 C14 1.379(5) . ?
N2 C9 1.392(4) . ?
C2 C3 1.401(6) . ?
C2 H2 0.9500 . ?
N3 C7 1.330(5) . ?
C3 C4 1.371(6) . ?
C3 H3 0.9500 . ?
N4 C15 1.381(4) . ?
N4 C13 1.397(5) . ?
N4 C20 1.401(4) . ?
C4 C5 1.367(6) . ?
C4 H4 0.9500 . ?
C5 C6 1.398(5) . ?
C5 H5 0.9500 . ?
C6 H6 0.9500 . ?
C8 C10 1.399(5) . ?
C8 C9 1.407(5) . ?
C9 C13 1.426(5) . ?
C10 C11 1.383(5) . ?
C10 H10 0.9500 . ?
C11 C12 1.395(6) . ?
C11 H11 0.9500 . ?
C12 C13 1.382(5) . ?
C12 H12 0.9500 . ?
C14 C16 1.374(5) . ?
C14 C15 1.411(4) . ?
C15 C19 1.380(5) . ?
C16 C17 1.412(5) . ?
C16 H16 0.9500 . ?
C17 C18 1.431(5) . ?
C17 C26 1.467(5) . ?
C18 C19 1.431(5) . ?
C18 C29 1.445(5) . ?
C19 C21 1.477(4) . ?
C20 C22 1.402(5) . ?
C20 C21 1.406(5) . ?
C21 C25 1.438(5) . ?
C22 C23 1.368(5) . ?
C22 H22 0.9500 . ?
C23 C24 1.392(5) . ?
C23 H23 0.9500 . ?
C24 C25 1.427(5) . ?
C24 C34 1.475(5) . ?
C25 C37 1.451(5) . ?
C26 C27 1.401(5) . ?
C26 C30 1.421(5) . ?
C27 C33 1.408(5) . ?
C27 C28 1.472(5) . ?
C28 C42 1.384(5) . ?
C28 C29 1.411(5) . ?
C29 C45 1.430(5) . ?
C30 C31 1.370(5) . ?
C30 H30 0.9500 . ?
C31 C32 1.405(5) . ?
C31 C46 1.536(5) . ?
C32 C33 1.374(5) . ?
C32 H32 0.9500 . ?
C33 H33 0.9500 . ?
C34 C35 1.389(5) . ?
C34 C38 1.414(5) . ?
C35 C41 1.412(5) . ?
C35 C36 1.480(5) . ?
C36 C48 1.390(5) . ?
C36 C37 1.425(5) . ?
C37 C51 1.410(5) . ?
C38 C39 1.395(5) . ?
C38 H38 0.9500 . ?
C39 C40 1.376(6) . ?
C39 C52 1.552(5) . ?
C40 C41 1.398(5) . ?
C40 H40 0.9500 . ?
C41 H41 0.9500 . ?
C42 C43 1.385(5) . ?
C42 H42 0.9500 . ?
C43 C44 1.393(5) . ?
C43 H43 0.9500 . ?
C44 C45 1.355(5) . ?
C44 H44 0.9500 . ?
C45 H45 0.9500 . ?
C46 C47 1.515(6) . ?
C46 C54 1.532(5) . ?
C46 C55 1.540(5) . ?
C47 H47A 0.9800 . ?
C47 H47B 0.9800 . ?
C47 H47C 0.9800 . ?
C48 C49 1.389(5) . ?
C48 H48 0.9500 . ?
C49 C50 1.397(5) . ?
C49 H49 0.9500 . ?
C50 C51 1.363(5) . ?
C50 H50 0.9500 . ?
C51 H51 0.9500 . ?
C52 C53 1.522(6) . ?
C52 C56 1.528(6) . ?
C52 C57 1.538(5) . ?
C53 H53A 0.9800 . ?
C53 H53B 0.9800 . ?
C53 H53C 0.9800 . ?
C54 H54A 0.9800 . ?
C54 H54B 0.9800 . ?
C54 H54C 0.9800 . ?
C55 H55A 0.9800 . ?
C55 H55B 0.9800 . ?
C55 H55C 0.9800 . ?
C56 H56A 0.9800 . ?
C56 H56B 0.9800 . ?
C56 H56C 0.9800 . ?
C57 H57A 0.9800 . ?
C57 H57B 0.9800 . ?
C57 H57C 0.9800 . ?

loop_
_geom_torsion_atom_site_label_1
_geom_torsion_atom_site_label_2
_geom_torsion_atom_site_label_3
_geom_torsion_atom_site_label_4
_geom_torsion
_geom_torsion_site_symmetry_1
_geom_torsion_site_symmetry_2
_geom_torsion_site_symmetry_3
_geom_torsion_site_symmetry_4
_geom_torsion_publ_flag
C6 C1 C2 C3 0.8(6) . . . . ?
C7 C1 C2 C3 -178.6(4) . . . . ?
C14 N2 N3 C7 -173.2(3) . . . . ?
C9 N2 N3 C7 1.6(5) . . . . ?
C1 C2 C3 C4 -0.5(6) . . . . ?
C2 C3 C4 C5 0.3(7) . . . . ?
C3 C4 C5 C6 -0.3(7) . . . . ?
C2 C1 C6 C5 -0.8(6) . . . . ?
C7 C1 C6 C5 178.6(4) . . . . ?
C4 C5 C6 C1 0.6(6) . . . . ?
N2 N3 C7 N1 3.7(6) . . . . ?
N2 N3 C7 C1 -177.4(3) . . . . ?
C8 N1 C7 N3 -3.4(6) . . . . ?
C8 N1 C7 C1 177.7(3) . . . . ?
C2 C1 C7 N3 167.3(4) . . . . ?
C6 C1 C7 N3 -12.1(5) . . . . ?
C2 C1 C7 N1 -13.7(5) . . . . ?
C6 C1 C7 N1 167.0(4) . . . . ?
C7 N1 C8 C10 176.3(4) . . . . ?
C7 N1 C8 C9 -2.2(5) . . . . ?
N3 N2 C9 C8 -6.5(5) . . . . ?
C14 N2 C9 C8 168.1(3) . . . . ?
N3 N2 C9 C13 176.5(3) . . . . ?
C14 N2 C9 C13 -8.9(5) . . . . ?
N1 C8 C9 N2 6.8(5) . . . . ?
C10 C8 C9 N2 -171.8(3) . . . . ?
N1 C8 C9 C13 -176.2(4) . . . . ?
C10 C8 C9 C13 5.2(6) . . . . ?
N1 C8 C10 C11 -179.9(4) . . . . ?
C9 C8 C10 C11 -1.3(6) . . . . ?
C8 C10 C11 C12 -2.5(6) . . . . ?
C10 C11 C12 C13 2.4(6) . . . . ?
C11 C12 C13 N4 177.4(4) . . . . ?
C11 C12 C13 C9 1.4(6) . . . . ?
C15 N4 C13 C12 -159.1(4) . . . . ?
C20 N4 C13 C12 9.0(7) . . . . ?
C15 N4 C13 C9 17.0(5) . . . . ?
C20 N4 C13 C9 -174.9(4) . . . . ?
N2 C9 C13 C12 171.6(3) . . . . ?
C8 C9 C13 C12 -5.2(6) . . . . ?
N2 C9 C13 N4 -4.7(5) . . . . ?
C8 C9 C13 N4 178.4(3) . . . . ?
N3 N2 C14 C16 4.2(5) . . . . ?
C9 N2 C14 C16 -170.6(4) . . . . ?
N3 N2 C14 C15 -175.6(3) . . . . ?
C9 N2 C14 C15 9.6(5) . . . . ?
C13 N4 C15 C19 165.7(3) . . . . ?
C20 N4 C15 C19 -5.4(4) . . . . ?
C13 N4 C15 C14 -16.9(5) . . . . ?
C20 N4 C15 C14 172.0(3) . . . . ?
C16 C14 C15 C19 0.5(6) . . . . ?
N2 C14 C15 C19 -179.7(3) . . . . ?
C16 C14 C15 N4 -176.6(3) . . . . ?
N2 C14 C15 N4 3.2(5) . . . . ?
N2 C14 C16 C17 171.3(3) . . . . ?
C15 C14 C16 C17 -8.9(5) . . . . ?
C14 C16 C17 C18 1.4(5) . . . . ?
C14 C16 C17 C26 -177.4(3) . . . . ?
C16 C17 C18 C19 14.2(5) . . . . ?
C26 C17 C18 C19 -167.0(3) . . . . ?
C16 C17 C18 C29 -160.2(3) . . . . ?
C26 C17 C18 C29 18.6(5) . . . . ?
N4 C15 C19 C18 -167.6(3) . . . . ?
C14 C15 C19 C18 15.0(5) . . . . ?
N4 C15 C19 C21 8.1(4) . . . . ?
C14 C15 C19 C21 -169.3(3) . . . . ?
C17 C18 C19 C15 -21.6(5) . . . . ?
C29 C18 C19 C15 152.4(3) . . . . ?
C17 C18 C19 C21 164.8(4) . . . . ?
C29 C18 C19 C21 -21.2(7) . . . . ?
C15 N4 C20 C22 -177.1(4) . . . . ?
C13 N4 C20 C22 13.8(7) . . . . ?
C15 N4 C20 C21 0.1(4) . . . . ?
C13 N4 C20 C21 -169.0(4) . . . . ?
N4 C20 C21 C25 -169.7(3) . . . . ?
C22 C20 C21 C25 7.7(6) . . . . ?
N4 C20 C21 C19 4.6(4) . . . . ?
C22 C20 C21 C19 -178.0(3) . . . . ?
C15 C19 C21 C20 -7.5(4) . . . . ?
C18 C19 C21 C20 166.6(4) . . . . ?
C15 C19 C21 C25 165.5(4) . . . . ?
C18 C19 C21 C25 -20.4(8) . . . . ?
N4 C20 C22 C23 178.2(4) . . . . ?
C21 C20 C22 C23 1.4(6) . . . . ?
C20 C22 C23 C24 -3.1(6) . . . . ?
C22 C23 C24 C25 -4.4(6) . . . . ?
C22 C23 C24 C34 174.8(4) . . . . ?
C23 C24 C25 C21 13.2(5) . . . . ?
C34 C24 C25 C21 -166.1(3) . . . . ?
C23 C24 C25 C37 -163.6(4) . . . . ?
C34 C24 C25 C37 17.2(5) . . . . ?
C20 C21 C25 C24 -14.6(5) . . . . ?
C19 C21 C25 C24 173.0(4) . . . . ?
C20 C21 C25 C37 161.9(4) . . . . ?
C19 C21 C25 C37 -10.5(7) . . . . ?
C16 C17 C26 C27 168.3(3) . . . . ?
C18 C17 C26 C27 -10.5(5) . . . . ?
C16 C17 C26 C30 -17.2(5) . . . . ?
C18 C17 C26 C30 163.9(3) . . . . ?
C30 C26 C27 C33 3.8(5) . . . . ?
C17 C26 C27 C33 178.3(3) . . . . ?
C30 C26 C27 C28 -176.7(3) . . . . ?
C17 C26 C27 C28 -2.2(5) . . . . ?
C26 C27 C28 C42 -172.6(4) . . . . ?
C33 C27 C28 C42 6.9(6) . . . . ?
C26 C27 C28 C29 6.5(5) . . . . ?
C33 C27 C28 C29 -174.0(4) . . . . ?
C42 C28 C29 C45 6.2(5) . . . . ?
C27 C28 C29 C45 -172.9(3) . . . . ?
C42 C28 C29 C18 -179.0(3) . . . . ?
C27 C28 C29 C18 1.9(5) . . . . ?
C17 C18 C29 C28 -14.6(5) . . . . ?
C19 C18 C29 C28 171.4(3) . . . . ?
C17 C18 C29 C45 160.1(3) . . . . ?
C19 C18 C29 C45 -13.9(5) . . . . ?
C27 C26 C30 C31 -0.7(5) . . . . ?
C17 C26 C30 C31 -175.3(3) . . . . ?
C26 C30 C31 C32 -3.2(5) . . . . ?
C26 C30 C31 C46 172.0(3) . . . . ?
C30 C31 C32 C33 4.0(5) . . . . ?
C46 C31 C32 C33 -171.3(4) . . . . ?
C31 C32 C33 C27 -1.0(6) . . . . ?
C26 C27 C33 C32 -3.0(6) . . . . ?
C28 C27 C33 C32 177.5(4) . . . . ?
C23 C24 C34 C35 175.1(4) . . . . ?
C25 C24 C34 C35 -5.7(5) . . . . ?
C23 C24 C34 C38 -10.4(5) . . . . ?
C25 C24 C34 C38 168.8(4) . . . . ?
C38 C34 C35 C41 0.8(6) . . . . ?
C24 C34 C35 C41 175.3(4) . . . . ?
C38 C34 C35 C36 179.7(3) . . . . ?
C24 C34 C35 C36 -5.7(5) . . . . ?
C34 C35 C36 C48 -173.1(4) . . . . ?
C41 C35 C36 C48 5.9(6) . . . . ?
C34 C35 C36 C37 5.3(5) . . . . ?
C41 C35 C36 C37 -175.8(4) . . . . ?
C48 C36 C37 C51 8.5(5) . . . . ?
C35 C36 C37 C51 -169.9(3) . . . . ?
C48 C36 C37 C25 -175.0(4) . . . . ?
C35 C36 C37 C25 6.6(5) . . . . ?
C24 C25 C37 C51 158.4(3) . . . . ?
C21 C25 C37 C51 -18.0(6) . . . . ?
C24 C25 C37 C36 -17.9(5) . . . . ?
C21 C25 C37 C36 165.7(4) . . . . ?
C35 C34 C38 C39 0.6(6) . . . . ?
C24 C34 C38 C39 -174.0(4) . . . . ?
C34 C38 C39 C40 -1.3(6) . . . . ?
C34 C38 C39 C52 175.5(4) . . . . ?
C38 C39 C40 C41 0.6(6) . . . . ?
C52 C39 C40 C41 -176.0(4) . . . . ?
C39 C40 C41 C35 0.7(6) . . . . ?
C34 C35 C41 C40 -1.4(6) . . . . ?
C36 C35 C41 C40 179.7(4) . . . . ?
C29 C28 C42 C43 -2.5(6) . . . . ?
C27 C28 C42 C43 176.6(4) . . . . ?
C28 C42 C43 C44 -2.3(6) . . . . ?
C42 C43 C44 C45 3.1(6) . . . . ?
C43 C44 C45 C29 0.8(6) . . . . ?
C28 C29 C45 C44 -5.4(5) . . . . ?
C18 C29 C45 C44 179.7(4) . . . . ?
C30 C31 C46 C47 -2.6(5) . . . . ?
C32 C31 C46 C47 172.5(3) . . . . ?
C30 C31 C46 C54 -122.2(4) . . . . ?
C32 C31 C46 C54 52.9(4) . . . . ?
C30 C31 C46 C55 118.9(4) . . . . ?
C32 C31 C46 C55 -66.0(4) . . . . ?
C37 C36 C48 C49 -3.8(6) . . . . ?
C35 C36 C48 C49 174.5(4) . . . . ?
C36 C48 C49 C50 -2.9(6) . . . . ?
C48 C49 C50 C51 4.7(6) . . . . ?
C49 C50 C51 C37 0.4(6) . . . . ?
C36 C37 C51 C50 -6.9(6) . . . . ?
C25 C37 C51 C50 176.6(4) . . . . ?
C40 C39 C52 C53 -132.1(4) . . . . ?
C38 C39 C52 C53 51.4(5) . . . . ?
C40 C39 C52 C56 106.6(4) . . . . ?
C38 C39 C52 C56 -70.0(5) . . . . ?
C40 C39 C52 C57 -11.2(5) . . . . ?
C38 C39 C52 C57 172.2(4) . . . . ?
